data_4120369
loop_
_publ_author_name
'Michal Jur\'i\<cek'
'Jonathan C. Barnes'
'Edward J. Dale'
'Wei-Guang Liu'
'Nathan L. Strutt'
'Carson J. Bruns'
'Nicolaas A. Vermeulen'
'Kala C. Ghooray'
'Amy A. Sarjeant'
'Charlotte L. Stern'
'Youssry Y. Botros'
'William A. Goddard'
'J. Fraser Stoddart'

_publ_section_title
;
 Ex2Box: Interdependent Modes of Binding in a Two-Nanometer-Long Synthetic
 Receptor
;
_journal_name_full 'Journal of the American Chemical Society'
_journal_page_first 12736
_journal_page_last 12746
_journal_paper_doi 10.1021/ja4052763
_journal_volume 135
_journal_year 2013
_chemical_formula_moiety 'C60 H48 N4, 4(F6 P), 2(C2 H3 N)'
_chemical_formula_sum 'C64 H54 F24 N6 P4'
_chemical_formula_weight 1487.01
_chemical_name_systematic
;
 ?
;
_space_group_crystal_system monoclinic
_space_group_IT_number 14
_space_group_name_Hall '-P 2ybc'
_space_group_name_H-M_alt 'P 1 21/c 1'
_symmetry_space_group_name_Hall '-P 2ybc'
_symmetry_space_group_name_H-M 'P 1 21/c 1'
_atom_sites_solution_hydrogens geom
_atom_sites_solution_primary direct
_audit_creation_date 2012-08-30
_audit_creation_method
;
  Olex2 1.2
  (compiled May  9 2012 12:37:22, GUI svn.r4230)
;
_cell_angle_alpha 90
_cell_angle_beta 108.579(3)
_cell_angle_gamma 90
_cell_formula_units_Z 2
_cell_length_a 20.2776(8)
_cell_length_b 12.0433(5)
_cell_length_c 14.5105(7)
_cell_measurement_reflns_used 1946
_cell_measurement_temperature 100(2)
_cell_measurement_theta_max 62.268
_cell_measurement_theta_min 4.332
_cell_volume 3358.9(3)
_computing_cell_refinement 'SAINT V7.23A (Bruker, 2005)'
_computing_data_collection 'APEX2 V2.1-4 (Bruker, 2007)'
_computing_data_reduction 'Bruker SAINT'
_computing_molecular_graphics
;
O. V. Dolomanov, L. J. Bourhis, R. J. Gildea, J. A. K. Howard and H. Puschmann,
OLEX2: a complete structure solution, refinement and analysis program.
J. Appl. Cryst. (2009). 42, 339-341.
;
_computing_publication_material
;
O. V. Dolomanov, L. J. Bourhis, R. J. Gildea, J. A. K. Howard and H. Puschmann,
OLEX2: a complete structure solution, refinement and analysis program.
J. Appl. Cryst. (2009). 42, 339-341.
;
_computing_structure_refinement
;
XLMP, G.M. Sheldrick, Acta Cryst.
(2008). A64, 112-122
;
_computing_structure_solution
;
XS, G.M. Sheldrick, Acta Cryst.
(2008). A64, 112-122
;
_diffrn_ambient_temperature 100.01
_diffrn_detector_area_resol_mean 8
_diffrn_measured_fraction_theta_full 0.915
_diffrn_measured_fraction_theta_max 0.973
_diffrn_measurement_device_type 'Bruker Kappa APEX CCD area detector'
_diffrn_measurement_method '\w and \f scans'
_diffrn_radiation_monochromator 'Quazar optics'
_diffrn_radiation_type CuK\a
_diffrn_radiation_wavelength 1.54178
_diffrn_reflns_Laue_measured_fraction_full 0.915
_diffrn_reflns_Laue_measured_fraction_max 0.973
_diffrn_reflns_limit_h_max 22
_diffrn_reflns_limit_h_min -23
_diffrn_reflns_limit_k_max 13
_diffrn_reflns_limit_k_min 0
_diffrn_reflns_limit_l_max 17
_diffrn_reflns_limit_l_min 0
_diffrn_reflns_number 5570
_diffrn_reflns_point_group_measured_fraction_full 0.915
_diffrn_reflns_point_group_measured_fraction_max 0.973
_diffrn_reflns_theta_full 67.679
_diffrn_reflns_theta_max 65.105
_diffrn_reflns_theta_min 2.299
_diffrn_source microsource
_diffrn_standards_number 0
_exptl_absorpt_coefficient_mu 2.042
_exptl_absorpt_correction_T_max 1
_exptl_absorpt_correction_T_min 0.582718
_exptl_absorpt_correction_type multi-scan
_exptl_absorpt_process_details
;
 TWINABS-2008/4 (Bruker,2010) was used for absorption correction.
 
For component 1:
 wR2(int) was 0.0721 before and 0.0501 after correction.
 The Ratio of minimum to maximum transmission not present.
 The \l/2 correction factor is Not present
 
For component 2:
 wR2(int) was 0.0777 before and 0.0535 after correction.
 The Ratio of minimum to maximum transmission is 0.77.
 The \l/2 correction factor is Not present
;
_exptl_crystal_colour colourless
_exptl_crystal_density_diffrn 1.470
_exptl_crystal_description block
_exptl_crystal_F_000 1512
_exptl_crystal_size_max 0.177
_exptl_crystal_size_mid 0.067
_exptl_crystal_size_min 0.043
_refine_diff_density_max 0.256
_refine_diff_density_min -0.298
_refine_diff_density_rms 0.053
_refine_ls_extinction_method none
_refine_ls_goodness_of_fit_ref 1.041
_refine_ls_hydrogen_treatment constr
_refine_ls_matrix_type full
_refine_ls_number_parameters 444
_refine_ls_number_reflns 5570
_refine_ls_number_restraints 0
_refine_ls_restrained_S_all 1.041
_refine_ls_R_factor_all 0.0678
_refine_ls_R_factor_gt 0.0452
_refine_ls_shift/su_max 0.000
_refine_ls_shift/su_mean 0.000
_refine_ls_structure_factor_coef Fsqd
_refine_ls_weighting_details
;
 w=1/[\s^2^(Fo^2^)+(0.0653P)^2^+0.3527P]
 where P=(Fo^2^+2Fc^2^)/3
;
_refine_ls_weighting_scheme calc
_refine_ls_wR_factor_gt 0.1093
_refine_ls_wR_factor_ref 0.1205
_reflns_Friedel_coverage 0.000
_reflns_number_gt 4166
_reflns_number_total 5570
_reflns_threshold_expression 'I > 2\s(I)'
_cod_data_source_file ja4052763_si_002.cif
_cod_data_source_block n2110
_cod_database_code 4120369
_diffrn_reflns_sigmai/neti 0.0489
_refinement_special_details
;
?

 The crystal under investigation was found to be non-merohedrally twinned. 
 The orientation matrices for the two components were identified using the 
 program Cell_Now (Sheldrick, 2005), and the data were processed using both 
 orientation matrices with SAINT, The exact twin matrix identified 
 by the integration program was found to be 
    -0.99975 -0.00027  0.00057
     0.00013 -1.00000 -0.00012
     0.89137 -0.00018  0.99975
 The second domain is rotated from first domain by 180 \% about the reciprocal 
 lattice c axis (non-standard setting). The absorption correction was carried
 out using TWINABS V2008/4 (Sheldrick, 2008) to create an hklf5 file which was
 used in all refinements; the structure was solved using direct methods with
 only the non-overlapping reflections of component 1. The twin fraction refined
 to a value of 0.4162(15).
;
_shelx_estimated_absorpt_t_max 0.917
_shelx_estimated_absorpt_t_min 0.714
_shelx_space_group_comment
;
The symmetry employed for this shelxl refinement is uniquely defined
by the following loop, which should always be used as a source of
symmetry information in preference to the above space-group names.
They are only intended as comments.
;
_shelxl_version_number 2012-4

loop_
_space_group_symop_operation_xyz
'x, y, z'
'-x, y+1/2, -z+1/2'
'-x, -y, -z'
'x, -y-1/2, z-1/2'

loop_
_atom_site_label
_atom_site_type_symbol
_atom_site_fract_x
_atom_site_fract_y
_atom_site_fract_z
_atom_site_U_iso_or_equiv
_atom_site_adp_type
_atom_site_occupancy
_atom_site_site_symmetry_order
_atom_site_calc_flag
_atom_site_refinement_flags
N009 N 0.44107(11) 0.88229(19) 0.7243(2) 0.0274(5) Uani 1 1 d D
N034 N 0.25375(11) 0.45257(19) 0.6362(2) 0.0273(6) Uani 1 1 d D
C1 C 0.22275(16) 0.4670(3) 0.5405(2) 0.0305(8) Uani 1 1 d D
H1 H 0.2441 0.4398 0.4955 0.037 Uiso 1 1 calc RD
C2 C 0.15966(15) 0.5214(3) 0.5075(2) 0.0319(8) Uani 1 1 d D
H2 H 0.1375 0.5305 0.4396 0.038 Uiso 1 1 calc RD
C3 C 0.12833(14) 0.5629(2) 0.5723(2) 0.0297(7) Uani 1 1 d D
C4 C 0.16289(16) 0.5473(3) 0.6715(2) 0.0337(8) Uani 1 1 d D
H4 H 0.1432 0.5749 0.7181 0.040 Uiso 1 1 calc RD
C5 C 0.22538(16) 0.4920(3) 0.7014(3) 0.0329(8) Uani 1 1 d D
H5 H 0.2487 0.4815 0.7688 0.040 Uiso 1 1 calc RD
C6 C 0.06111(14) 0.6233(3) 0.5383(2) 0.0303(8) Uani 1 1 d D
C7 C 0.04174(16) 0.6803(3) 0.4498(3) 0.0351(8) Uani 1 1 d D
H7 H 0.0715 0.6800 0.4108 0.042 Uiso 1 1 calc RD
C8 C -0.02094(16) 0.7374(3) 0.4188(3) 0.0355(8) Uani 1 1 d D
H8 H -0.0334 0.7763 0.3587 0.043 Uiso 1 1 calc RD
C9 C -0.06573(15) 0.7388(3) 0.4738(2) 0.0325(8) Uani 1 1 d D
C10 C -0.04579(15) 0.6832(3) 0.5626(3) 0.0356(8) Uani 1 1 d D
H10 H -0.0753 0.6849 0.6020 0.043 Uiso 1 1 calc RD
C11 C 0.01657(15) 0.6255(3) 0.5942(3) 0.0329(7) Uani 1 1 d D
H11 H 0.0290 0.5870 0.6545 0.039 Uiso 1 1 calc RD
C12 C 0.13328(15) 1.2010(3) 0.5599(2) 0.0336(8) Uani 1 1 d D
C13 C 0.15907(16) 1.1438(3) 0.4951(3) 0.0398(8) Uani 1 1 d D
H13 H 0.1337 1.1450 0.4276 0.048 Uiso 1 1 calc RD
C14 C 0.22114(16) 1.0851(3) 0.5276(3) 0.0387(8) Uani 1 1 d D
H14 H 0.2376 1.0462 0.4822 0.046 Uiso 1 1 calc RD
C15 C 0.25971(14) 1.0827(3) 0.6268(3) 0.0318(8) Uani 1 1 d D
C16 C 0.23462(15) 1.1413(3) 0.6908(3) 0.0343(8) Uani 1 1 d D
H16 H 0.2605 1.1414 0.7581 0.041 Uiso 1 1 calc RD
C17 C 0.17255(15) 1.1997(3) 0.6586(3) 0.0334(7) Uani 1 1 d D
H17 H 0.1565 1.2392 0.7040 0.040 Uiso 1 1 calc RD
C18 C 0.32444(14) 1.0161(2) 0.6617(3) 0.0293(7) Uani 1 1 d D
C19 C 0.36281(15) 0.9881(3) 0.6001(2) 0.0310(8) Uani 1 1 d D
H19 H 0.3493 1.0161 0.5355 0.037 Uiso 1 1 calc RD
C20 C 0.41990(15) 0.9203(3) 0.6329(2) 0.0307(8) Uani 1 1 d D
H20 H 0.4448 0.9001 0.5900 0.037 Uiso 1 1 calc RD
C21 C 0.40650(17) 0.9104(3) 0.7867(2) 0.0326(8) Uani 1 1 d D
H21 H 0.4227 0.8842 0.8518 0.039 Uiso 1 1 calc RD
C22 C 0.34844(15) 0.9763(3) 0.7571(2) 0.0310(8) Uani 1 1 d D
H22 H 0.3245 0.9950 0.8015 0.037 Uiso 1 1 calc RD
C23 C 0.49673(14) 0.7960(2) 0.7544(3) 0.0300(7) Uani 1 1 d D
H23A H 0.5237 0.8047 0.8241 0.036 Uiso 1 1 calc RD
H23B H 0.5290 0.8035 0.7159 0.036 Uiso 1 1 calc RD
C24 C 0.46173(13) 0.6842(2) 0.7367(3) 0.0279(6) Uani 1 1 d D
C25 C 0.44280(15) 0.6331(3) 0.8104(2) 0.0307(8) Uani 1 1 d D
H25 H 0.4587 0.6623 0.8746 0.037 Uiso 1 1 calc RD
C26 C 0.40049(16) 0.5392(3) 0.7904(2) 0.0307(8) Uani 1 1 d D
H26 H 0.3870 0.5051 0.8407 0.037 Uiso 1 1 calc RD
C27 C 0.37803(13) 0.4956(2) 0.6971(3) 0.0266(6) Uani 1 1 d D
C28 C 0.39975(15) 0.5432(3) 0.6247(2) 0.0297(8) Uani 1 1 d D
H28 H 0.3860 0.5116 0.5614 0.036 Uiso 1 1 calc RD
C29 C 0.44165(16) 0.6369(3) 0.6449(2) 0.0309(8) Uani 1 1 d D
H29 H 0.4567 0.6690 0.5952 0.037 Uiso 1 1 calc RD
C30 C 0.32496(13) 0.4027(2) 0.6714(3) 0.0293(7) Uani 1 1 d D
H30A H 0.3327 0.3553 0.6200 0.035 Uiso 1 1 calc RD
H30B H 0.3298 0.3560 0.7292 0.035 Uiso 1 1 calc RD
P2 P 0.38809(4) 0.25561(7) 0.44653(7) 0.0286(2) Uani 1 1 d D
F7 F 0.44816(9) 0.34367(15) 0.49508(14) 0.0363(5) Uani 1 1 d D
F8 F 0.38527(10) 0.22250(15) 0.55200(14) 0.0340(4) Uani 1 1 d D
F9 F 0.32783(9) 0.16743(15) 0.39815(14) 0.0370(5) Uani 1 1 d D
F10 F 0.39035(9) 0.28896(16) 0.34089(14) 0.0336(4) Uani 1 1 d D
F11 F 0.44568(9) 0.16213(15) 0.45421(14) 0.0376(5) Uani 1 1 d D
F12 F 0.32990(9) 0.34953(15) 0.43783(14) 0.0359(5) Uani 1 1 d D
P1 P 0.26206(4) 0.74912(9) 0.39585(9) 0.0391(2) Uani 1 1 d D
F1 F 0.26384(12) 0.88210(17) 0.39680(16) 0.0536(6) Uani 1 1 d D
F2 F 0.34490(10) 0.7455(2) 0.43483(19) 0.0649(6) Uani 1 1 d D
F3 F 0.25955(14) 0.61640(18) 0.39360(19) 0.0679(7) Uani 1 1 d D
F4 F 0.17881(10) 0.7530(2) 0.35540(19) 0.0608(6) Uani 1 1 d D
F5 F 0.26389(11) 0.75058(17) 0.28665(16) 0.0434(5) Uani 1 1 d D
F6 F 0.25983(14) 0.74826(19) 0.50436(18) 0.0572(7) Uani 1 1 d D
N1S N 0.0653(2) 1.0153(3) 0.7536(3) 0.0725(11) Uani 1 1 d D
C1S C 0.0879(2) 0.9629(4) 0.7058(3) 0.0536(10) Uani 1 1 d D
C2S C 0.1176(2) 0.8969(3) 0.6466(3) 0.0513(10) Uani 1 1 d D
H2SA H 0.1589 0.8583 0.6882 0.077 Uiso 1 1 calc RD
H2SB H 0.1308 0.9451 0.6010 0.077 Uiso 1 1 calc RD
H2SC H 0.0833 0.8423 0.6102 0.077 Uiso 1 1 calc RD

loop_
_atom_site_aniso_label
_atom_site_aniso_U_11
_atom_site_aniso_U_22
_atom_site_aniso_U_33
_atom_site_aniso_U_23
_atom_site_aniso_U_13
_atom_site_aniso_U_12
N009 0.0237(11) 0.0214(12) 0.0351(15) -0.0013(13) 0.0067(13) -0.0010(9)
N034 0.0196(11) 0.0237(13) 0.0370(16) 0.0003(13) 0.0065(13) 0.0008(10)
C1 0.0243(14) 0.0291(18) 0.038(2) -0.0010(14) 0.0097(14) -0.0001(13)
C2 0.0253(14) 0.0308(18) 0.0369(19) 0.0000(15) 0.0061(14) 0.0014(13)
C3 0.0230(14) 0.0223(15) 0.040(2) -0.0008(14) 0.0053(15) -0.0002(12)
C4 0.0247(15) 0.0395(19) 0.036(2) -0.0049(16) 0.0082(14) 0.0018(14)
C5 0.0273(15) 0.0319(18) 0.037(2) -0.0015(15) 0.0063(14) 0.0026(14)
C6 0.0213(14) 0.0224(15) 0.046(2) -0.0027(14) 0.0084(14) 0.0002(11)
C7 0.0274(15) 0.0342(19) 0.046(2) 0.0011(17) 0.0143(15) 0.0023(14)
C8 0.0279(15) 0.0350(19) 0.041(2) 0.0036(16) 0.0070(15) 0.0060(14)
C9 0.0231(14) 0.0270(17) 0.045(2) 0.0004(14) 0.0076(13) 0.0013(13)
C10 0.0242(15) 0.0321(18) 0.049(2) 0.0008(17) 0.0096(16) 0.0022(13)
C11 0.0252(15) 0.0284(17) 0.043(2) 0.0037(16) 0.0076(15) 0.0008(13)
C12 0.0220(14) 0.0277(16) 0.048(2) 0.0029(14) 0.0067(14) 0.0013(13)
C13 0.0312(17) 0.047(2) 0.041(2) 0.0011(17) 0.0111(16) 0.0096(16)
C14 0.0309(17) 0.041(2) 0.044(2) 0.0037(17) 0.0114(16) 0.0079(15)
C15 0.0232(14) 0.0232(16) 0.049(2) -0.0015(14) 0.0108(15) 0.0002(12)
C16 0.0254(15) 0.0295(18) 0.043(2) -0.0001(16) 0.0046(15) -0.0017(13)
C17 0.0266(15) 0.0263(17) 0.048(2) -0.0066(17) 0.0124(16) -0.0012(13)
C18 0.0241(14) 0.0208(15) 0.0420(19) -0.0016(15) 0.0091(15) -0.0020(12)
C19 0.0282(15) 0.0250(17) 0.0367(19) 0.0019(14) 0.0059(14) 0.0015(13)
C20 0.0264(15) 0.0253(17) 0.041(2) 0.0004(15) 0.0120(15) 0.0006(13)
C21 0.0356(17) 0.0277(17) 0.0343(19) 0.0018(15) 0.0108(15) 0.0025(14)
C22 0.0274(15) 0.0257(17) 0.040(2) -0.0008(15) 0.0108(15) 0.0031(13)
C23 0.0213(13) 0.0241(15) 0.0429(19) 0.0017(16) 0.0078(15) 0.0035(11)
C24 0.0183(12) 0.0238(15) 0.0409(19) 0.0037(16) 0.0083(15) 0.0052(11)
C25 0.0244(15) 0.0285(18) 0.0334(19) -0.0011(15) 0.0013(14) 0.0014(13)
C26 0.0279(15) 0.0258(17) 0.037(2) 0.0060(15) 0.0081(14) -0.0004(14)
C27 0.0166(12) 0.0211(15) 0.0377(17) 0.0009(15) 0.0026(15) 0.0042(10)
C28 0.0247(15) 0.0271(18) 0.0355(19) -0.0020(14) 0.0070(14) 0.0020(13)
C29 0.0296(16) 0.0238(17) 0.042(2) 0.0047(14) 0.0153(15) 0.0021(13)
C30 0.0216(13) 0.0245(15) 0.0399(18) 0.0028(16) 0.0073(15) 0.0047(11)
P2 0.0225(3) 0.0265(4) 0.0341(5) -0.0039(3) 0.0052(4) 0.0006(4)
F7 0.0307(9) 0.0340(11) 0.0427(12) -0.0071(9) 0.0097(9) -0.0087(8)
F8 0.0335(10) 0.0302(10) 0.0368(11) -0.0028(8) 0.0090(9) -0.0004(8)
F9 0.0313(9) 0.0350(11) 0.0424(11) -0.0083(9) 0.0084(9) -0.0090(8)
F10 0.0297(9) 0.0352(10) 0.0349(11) 0.0006(9) 0.0088(9) 0.0033(8)
F11 0.0308(9) 0.0362(11) 0.0429(12) -0.0032(9) 0.0079(9) 0.0100(8)
F12 0.0327(9) 0.0323(10) 0.0427(11) -0.0012(9) 0.0119(9) 0.0085(8)
P1 0.0372(4) 0.0364(5) 0.0451(6) 0.0048(4) 0.0151(5) 0.0022(4)
F1 0.0718(14) 0.0388(13) 0.0501(13) -0.0017(11) 0.0192(12) -0.0033(11)
F2 0.0374(11) 0.0958(18) 0.0580(15) 0.0221(13) 0.0100(12) 0.0097(13)
F3 0.1041(19) 0.0384(13) 0.0826(18) 0.0083(13) 0.0598(16) 0.0048(13)
F4 0.0372(10) 0.0773(16) 0.0694(15) -0.0104(12) 0.0192(12) -0.0031(12)
F5 0.0477(13) 0.0406(12) 0.0437(13) 0.0004(10) 0.0171(11) 0.0012(10)
F6 0.0641(16) 0.0589(16) 0.0535(15) 0.0074(12) 0.0258(13) 0.0012(12)
N1S 0.089(3) 0.071(3) 0.064(3) 0.008(2) 0.033(2) 0.015(2)
C1S 0.062(3) 0.049(2) 0.050(3) -0.001(2) 0.018(2) -0.001(2)
C2S 0.058(2) 0.038(2) 0.060(3) -0.0040(19) 0.022(2) -0.0078(18)

loop_
_atom_type_symbol
_atom_type_description
_atom_type_scat_dispersion_real
_atom_type_scat_dispersion_imag
_atom_type_scat_source
C C 0.0181 0.0091 'International Tables Vol C Tables 4.2.6.8 and 6.1.1.4'
H H 0.0000 0.0000 'International Tables Vol C Tables 4.2.6.8 and 6.1.1.4'
F F 0.0727 0.0534 'International Tables Vol C Tables 4.2.6.8 and 6.1.1.4'
N N 0.0311 0.0180 'International Tables Vol C Tables 4.2.6.8 and 6.1.1.4'
P P 0.2955 0.4335 'International Tables Vol C Tables 4.2.6.8 and 6.1.1.4'

loop_
_geom_angle_atom_site_label_1
_geom_angle_atom_site_label_2
_geom_angle_atom_site_label_3
_geom_angle
_geom_angle_site_symmetry_3
C20 N009 C21 120.4(2) .
C20 N009 C23 120.1(3) .
C21 N009 C23 118.9(3) .
C1 N034 C5 121.3(2) .
C1 N034 C30 119.2(3) .
C5 N034 C30 119.1(3) .
N034 C1 H1 120.1 .
N034 C1 C2 119.8(3) .
C2 C1 H1 120.1 .
C1 C2 H2 119.6 .
C1 C2 C3 120.7(3) .
C3 C2 H2 119.6 .
C2 C3 C4 117.5(3) .
C2 C3 C6 121.5(3) .
C4 C3 C6 121.0(3) .
C3 C4 H4 120.0 .
C5 C4 C3 120.0(3) .
C5 C4 H4 120.0 .
N034 C5 C4 120.5(3) .
N034 C5 H5 119.7 .
C4 C5 H5 119.7 .
C7 C6 C3 120.4(3) .
C11 C6 C3 120.8(3) .
C11 C6 C7 118.8(3) .
C6 C7 H7 119.9 .
C8 C7 C6 120.1(3) .
C8 C7 H7 119.9 .
C7 C8 H8 119.4 .
C9 C8 C7 121.3(3) .
C9 C8 H8 119.4 .
C8 C9 C10 118.4(3) .
C8 C9 C12 121.3(3) 3_576
C10 C9 C12 120.3(3) 3_576
C9 C10 H10 119.6 .
C11 C10 C9 120.8(3) .
C11 C10 H10 119.6 .
C6 C11 H11 119.7 .
C10 C11 C6 120.6(3) .
C10 C11 H11 119.7 .
C13 C12 C9 121.5(3) 3_576
C13 C12 C17 118.1(3) .
C17 C12 C9 120.4(3) 3_576
C12 C13 H13 119.5 .
C14 C13 C12 121.1(3) .
C14 C13 H13 119.5 .
C13 C14 H14 119.7 .
C13 C14 C15 120.5(3) .
C15 C14 H14 119.7 .
C14 C15 C18 120.3(3) .
C16 C15 C14 118.3(3) .
C16 C15 C18 121.4(3) .
C15 C16 H16 119.3 .
C15 C16 C17 121.3(3) .
C17 C16 H16 119.3 .
C12 C17 H17 119.7 .
C16 C17 C12 120.7(3) .
C16 C17 H17 119.7 .
C19 C18 C15 121.6(3) .
C22 C18 C15 121.0(3) .
C22 C18 C19 117.4(3) .
C18 C19 H19 120.0 .
C20 C19 C18 120.0(3) .
C20 C19 H19 120.0 .
N009 C20 C19 121.1(3) .
N009 C20 H20 119.4 .
C19 C20 H20 119.4 .
N009 C21 H21 119.6 .
N009 C21 C22 120.8(3) .
C22 C21 H21 119.6 .
C18 C22 H22 119.9 .
C21 C22 C18 120.2(3) .
C21 C22 H22 119.9 .
N009 C23 H23A 110.2 .
N009 C23 H23B 110.2 .
N009 C23 C24 107.5(2) .
H23A C23 H23B 108.5 .
C24 C23 H23A 110.2 .
C24 C23 H23B 110.2 .
C25 C24 C23 119.7(3) .
C29 C24 C23 120.6(3) .
C29 C24 C25 119.3(3) .
C24 C25 H25 120.0 .
C24 C25 C26 120.1(3) .
C26 C25 H25 120.0 .
C25 C26 H26 120.0 .
C27 C26 C25 120.0(3) .
C27 C26 H26 120.0 .
C26 C27 C30 120.5(3) .
C28 C27 C26 119.9(3) .
C28 C27 C30 119.4(3) .
C27 C28 H28 120.0 .
C27 C28 C29 119.9(3) .
C29 C28 H28 120.0 .
C24 C29 C28 120.6(3) .
C24 C29 H29 119.7 .
C28 C29 H29 119.7 .
N034 C30 C27 108.7(2) .
N034 C30 H30A 109.9 .
N034 C30 H30B 109.9 .
C27 C30 H30A 109.9 .
C27 C30 H30B 109.9 .
H30A C30 H30B 108.3 .
F7 P2 F8 89.90(11) .
F7 P2 F9 179.84(13) .
F7 P2 F10 90.30(11) .
F7 P2 F11 89.96(9) .
F7 P2 F12 90.28(10) .
F8 P2 F9 89.96(11) .
F8 P2 F11 90.33(11) .
F8 P2 F12 90.09(10) .
F9 P2 F12 89.65(9) .
F10 P2 F8 179.61(10) .
F10 P2 F9 89.84(11) .
F10 P2 F11 90.01(10) .
F10 P2 F12 89.57(11) .
F11 P2 F9 90.11(10) .
F11 P2 F12 179.52(12) .
F2 P1 F1 90.35(14) .
F2 P1 F3 90.16(15) .
F2 P1 F4 179.33(16) .
F2 P1 F5 89.85(14) .
F3 P1 F1 179.29(17) .
F3 P1 F4 89.91(14) .
F4 P1 F1 89.57(13) .
F5 P1 F1 89.42(12) .
F5 P1 F3 90.08(12) .
F5 P1 F4 89.49(13) .
F6 P1 F1 90.32(12) .
F6 P1 F2 90.44(15) .
F6 P1 F3 90.18(13) .
F6 P1 F4 90.23(15) .
F6 P1 F5 179.62(13) .
N1S C1S C2S 179.0(5) .
C1S C2S H2SA 109.5 .
C1S C2S H2SB 109.5 .
C1S C2S H2SC 109.5 .
H2SA C2S H2SB 109.5 .
H2SA C2S H2SC 109.5 .
H2SB C2S H2SC 109.5 .

loop_
_geom_bond_atom_site_label_1
_geom_bond_atom_site_label_2
_geom_bond_distance
_geom_bond_site_symmetry_2
N009 C20 1.338(4) .
N009 C21 1.353(4) .
N009 C23 1.494(3) .
N034 C1 1.341(4) .
N034 C5 1.341(4) .
N034 C30 1.496(3) .
C1 H1 0.9500 .
C1 C2 1.380(4) .
C2 H2 0.9500 .
C2 C3 1.386(4) .
C3 C4 1.397(5) .
C3 C6 1.484(4) .
C4 H4 0.9500 .
C4 C5 1.374(4) .
C5 H5 0.9500 .
C6 C7 1.397(5) .
C6 C11 1.393(4) .
C7 H7 0.9500 .
C7 C8 1.388(4) .
C8 H8 0.9500 .
C8 C9 1.387(5) .
C9 C10 1.393(5) .
C9 C12 1.487(4) 3_576
C10 H10 0.9500 .
C10 C11 1.387(4) .
C11 H11 0.9500 .
C12 C9 1.488(4) 3_576
C12 C13 1.396(5) .
C12 C17 1.399(5) .
C13 H13 0.9500 .
C13 C14 1.389(4) .
C14 H14 0.9500 .
C14 C15 1.403(5) .
C15 C16 1.386(5) .
C15 C18 1.483(4) .
C16 H16 0.9500 .
C16 C17 1.387(4) .
C17 H17 0.9500 .
C18 C19 1.400(4) .
C18 C22 1.397(4) .
C19 H19 0.9500 .
C19 C20 1.372(4) .
C20 H20 0.9500 .
C21 H21 0.9500 .
C21 C22 1.370(4) .
C22 H22 0.9500 .
C23 H23A 0.9900 .
C23 H23B 0.9900 .
C23 C24 1.506(4) .
C24 C25 1.389(5) .
C24 C29 1.386(5) .
C25 H25 0.9500 .
C25 C26 1.393(4) .
C26 H26 0.9500 .
C26 C27 1.387(5) .
C27 C28 1.385(4) .
C27 C30 1.514(4) .
C28 H28 0.9500 .
C28 C29 1.387(4) .
C29 H29 0.9500 .
C30 H30A 0.9900 .
C30 H30B 0.9900 .
P2 F7 1.5993(18) .
P2 F8 1.600(2) .
P2 F9 1.6021(19) .
P2 F10 1.599(2) .
P2 F11 1.6003(18) .
P2 F12 1.6101(18) .
P1 F1 1.602(2) .
P1 F2 1.593(2) .
P1 F3 1.599(2) .
P1 F4 1.602(2) .
P1 F5 1.597(2) .
P1 F6 1.589(2) .
N1S C1S 1.135(5) .
C1S C2S 1.436(6) .
C2S H2SA 0.9800 .
C2S H2SB 0.9800 .
C2S H2SC 0.9800 .

loop_
_geom_torsion_atom_site_label_1
_geom_torsion_atom_site_label_2
_geom_torsion_atom_site_label_3
_geom_torsion_atom_site_label_4
_geom_torsion
_geom_torsion_site_symmetry_1
_geom_torsion_site_symmetry_4
N009 C21 C22 C18 -0.5(5) . .
N009 C23 C24 C25 -91.1(3) . .
N009 C23 C24 C29 82.2(3) . .
N034 C1 C2 C3 0.9(5) . .
C1 N034 C5 C4 0.9(5) . .
C1 N034 C30 C27 94.5(3) . .
C1 C2 C3 C4 -0.1(5) . .
C1 C2 C3 C6 179.0(3) . .
C2 C3 C4 C5 -0.3(5) . .
C2 C3 C6 C7 -27.0(4) . .
C2 C3 C6 C11 153.8(3) . .
C3 C4 C5 N034 0.0(5) . .
C3 C6 C7 C8 -179.4(3) . .
C3 C6 C11 C10 179.2(3) . .
C4 C3 C6 C7 152.1(3) . .
C4 C3 C6 C11 -27.2(4) . .
C5 N034 C1 C2 -1.3(4) . .
C5 N034 C30 C27 -78.8(4) . .
C6 C3 C4 C5 -179.4(3) . .
C6 C7 C8 C9 -0.4(5) . .
C7 C6 C11 C10 -0.1(5) . .
C7 C8 C9 C10 1.3(5) . .
C7 C8 C9 C12 -179.3(3) . 3_576
C8 C9 C10 C11 -1.6(5) . .
C9 C10 C11 C6 1.0(5) . .
C9 C12 C13 C14 -178.0(3) 3_576 .
C9 C12 C17 C16 178.2(3) 3_576 .
C11 C6 C7 C8 -0.2(5) . .
C12 C9 C10 C11 179.0(3) 3_576 .
C12 C13 C14 C15 -0.5(5) . .
C13 C12 C17 C16 -1.2(5) . .
C13 C14 C15 C16 -0.7(5) . .
C13 C14 C15 C18 177.4(3) . .
C14 C15 C16 C17 0.9(5) . .
C14 C15 C18 C19 23.8(4) . .
C14 C15 C18 C22 -154.5(3) . .
C15 C16 C17 C12 0.0(5) . .
C15 C18 C19 C20 -175.7(3) . .
C15 C18 C22 C21 176.9(3) . .
C16 C15 C18 C19 -158.1(3) . .
C16 C15 C18 C22 23.6(4) . .
C17 C12 C13 C14 1.4(5) . .
C18 C15 C16 C17 -177.2(3) . .
C18 C19 C20 N009 -1.8(5) . .
C19 C18 C22 C21 -1.5(4) . .
C20 N009 C21 C22 1.4(4) . .
C20 N009 C23 C24 -90.1(3) . .
C21 N009 C20 C19 -0.3(4) . .
C21 N009 C23 C24 81.4(4) . .
C22 C18 C19 C20 2.6(4) . .
C23 N009 C20 C19 171.2(3) . .
C23 N009 C21 C22 -170.1(3) . .
C23 C24 C25 C26 169.4(3) . .
C23 C24 C29 C28 -169.6(3) . .
C24 C25 C26 C27 0.9(4) . .
C25 C24 C29 C28 3.7(4) . .
C25 C26 C27 C28 2.3(4) . .
C25 C26 C27 C30 -172.3(3) . .
C26 C27 C28 C29 -2.5(4) . .
C26 C27 C30 N034 90.0(3) . .
C27 C28 C29 C24 -0.5(4) . .
C28 C27 C30 N034 -84.7(3) . .
C29 C24 C25 C26 -3.9(4) . .
C30 N034 C1 C2 -174.5(3) . .
C30 N034 C5 C4 174.0(3) . .
C30 C27 C28 C29 172.1(3) . .
